data_1559070
loop_
_publ_author_name
'Argent, Stephen P.'
'Jackson, Fiona C.'
'Chan, Ho Man'
'Meyrick, Sam'
'Taylor, Christopher G. P.'
'Ronson, Tanya K.'
'Rourke, Jonathan P.'
'Ward, Michael D.'

_publ_section_title
;
 A family of diastereomeric dodecanuclear coordination cages based on
 inversion of chirality of individual triangular cyclic helicate faces
;
_journal_name_full 'Chemical Science'
_journal_paper_doi 10.1039/D0SC04347H
_journal_year 2020
_chemical_formula_moiety 'C480 H396 Cd12 N108, 4(O)'
_chemical_formula_sum 'C640 H644 B24 Cd12 F96 N188 O4'
_chemical_formula_weight 14465.63
_space_group_crystal_system cubic
_space_group_IT_number 196
_space_group_name_Hall 'F 2 2 3'
_space_group_name_H-M_alt 'F 2 3'
_atom_sites_solution_hydrogens geom
_atom_sites_solution_primary direct
_atom_sites_solution_secondary geom
_audit_creation_date 2019-08-16
_audit_creation_method
;
Olex2 1.2
(compiled 2018.05.29 svn.r3508 for OlexSys, GUI svn.r5506)
;
_audit_update_record
;
2020-06-12 deposited with the CCDC.	2020-09-11 downloaded from the CCDC.
;
_cell_angle_alpha 90
_cell_angle_beta 90
_cell_angle_gamma 90
_cell_formula_units_Z 4
_cell_length_a 42.9589(6)
_cell_length_b 42.9589(6)
_cell_length_c 42.9589(6)
_cell_measurement_reflns_used 8566
_cell_measurement_temperature 150(2)
_cell_measurement_theta_max 30.5790
_cell_measurement_theta_min 4.1110
_cell_volume 79279.2(19)
_computing_cell_refinement 'CrysAlisPro 1.171.39.45b (Rigaku OD, 2018)'
_computing_data_collection 'CrysAlisPro 1.171.39.45b (Rigaku OD, 2018)'
_computing_data_reduction 'CrysAlisPro 1.171.39.45b (Rigaku OD, 2018)'
_computing_molecular_graphics 'Olex2 (Dolomanov et al., 2009)'
_computing_publication_material 'Olex2 (Dolomanov et al., 2009)'
_computing_structure_refinement 'ShelXL (Sheldrick, 2015)'
_computing_structure_solution 'ShelXS (Sheldrick, 2008)'
_diffrn_ambient_environment 'N2 gas'
_diffrn_ambient_temperature 150(2)
_diffrn_crystal_treatment 'flash frozen in gaseous N2'
_diffrn_detector 'CCD plate'
_diffrn_detector_area_resol_mean 10.2833
_diffrn_detector_type Ruby
_diffrn_measured_fraction_theta_full 0.997
_diffrn_measured_fraction_theta_max 0.997
_diffrn_measurement_details
;
List of Runs (angles in degrees, time in seconds):

  # Type    Start    End  Width  t~exp~   \w     \q     \k     \f   Frames
#--------------------------------------------------------------------------
  1  \w    -87.00 -32.00   1.00   80.00    --    0.00 178.00   0.00   55
  2  \w     36.00 137.00   1.00  200.00    --   69.83-153.00-107.00  101
  3  \w     94.00 143.00   1.00  200.00    --   69.83 125.00-150.00   49
  4  \w    -76.00  33.00   1.00   80.00    --    0.00 -77.00-180.00  109
  5  \w    -33.00  76.00   1.00   80.00    --    0.00  77.00 -90.00  109
  6  \w     45.00  95.00   1.00  200.00    --   69.83  38.00  90.00   50
;
_diffrn_measurement_device 'four-circle diffractometer'
_diffrn_measurement_device_type 'Xcalibur, Ruby, Gemini'
_diffrn_measurement_method '\w scans'
_diffrn_measurement_specimen_support 'MiTeGen micromount'
_diffrn_orient_matrix_type 'CrysAlisPro convention (1999,Acta A55,543-557)'
_diffrn_orient_matrix_UB_11 0.0237288000
_diffrn_orient_matrix_UB_12 0.0001374000
_diffrn_orient_matrix_UB_13 -0.0269069000
_diffrn_orient_matrix_UB_21 0.0200904000
_diffrn_orient_matrix_UB_22 -0.0239146000
_diffrn_orient_matrix_UB_23 0.0176017000
_diffrn_orient_matrix_UB_31 -0.0178637000
_diffrn_orient_matrix_UB_32 -0.0267256000
_diffrn_orient_matrix_UB_33 -0.0158855000
_diffrn_radiation_monochromator graphite
_diffrn_radiation_probe x-ray
_diffrn_radiation_type CuK\a
_diffrn_radiation_wavelength 1.54184
_diffrn_reflns_av_R_equivalents 0.0520
_diffrn_reflns_av_unetI/netI 0.0251
_diffrn_reflns_Laue_measured_fraction_full 0.997
_diffrn_reflns_Laue_measured_fraction_max 0.997
_diffrn_reflns_limit_h_max 23
_diffrn_reflns_limit_h_min -28
_diffrn_reflns_limit_k_max 28
_diffrn_reflns_limit_k_min -28
_diffrn_reflns_limit_l_max 23
_diffrn_reflns_limit_l_min -25
_diffrn_reflns_number 22267
_diffrn_reflns_point_group_measured_fraction_full 0.998
_diffrn_reflns_point_group_measured_fraction_max 0.998
_diffrn_reflns_theta_full 30.923
_diffrn_reflns_theta_max 30.923
_diffrn_reflns_theta_min 3.412
_diffrn_source 'fine-focus sealed X-ray tube'
_diffrn_source_type 'Enhance (Cu) X-ray Source'
_exptl_absorpt_coefficient_mu 3.222
_exptl_absorpt_correction_T_max 0.752
_exptl_absorpt_correction_T_min 0.490
_exptl_absorpt_correction_type analytical
_exptl_absorpt_process_details
'CrysAlisPro 1.171.39.45b (Rigaku Oxford Diffraction, 2018) Analytical numeric absorption correction using a multifaceted crystal 			model based on expressions derived by R.C. Clark & J.S. Reid. (Clark, R. C. & Reid, J. S. (1995). Acta Cryst. A51, 887-897) Empirical absorption correction using spherical harmonics, implemented in SCALE3 ABSPACK scaling algorithm.'
_exptl_crystal_colour colourless
_exptl_crystal_colour_primary colourless
_exptl_crystal_density_diffrn 1.212
_exptl_crystal_description hexagonal
_exptl_crystal_F_000 29568
_exptl_crystal_recrystallization_method 'Re-crystallisation from solvent: Acetonitrile, diisopropyl ether'
_exptl_crystal_size_max 0.194
_exptl_crystal_size_mid 0.159
_exptl_crystal_size_min 0.075
_refine_diff_density_max 0.877
_refine_diff_density_min -0.346
_refine_diff_density_rms 0.083
_refine_ls_abs_structure_details
;
 Twinning involves inversion, so Flack parameter cannot be determined
;
_refine_ls_extinction_method none
_refine_ls_goodness_of_fit_ref 1.791
_refine_ls_hydrogen_treatment constr
_refine_ls_matrix_type full
_refine_ls_number_parameters 457
_refine_ls_number_reflns 2076
_refine_ls_number_restraints 916
_refine_ls_restrained_S_all 1.651
_refine_ls_R_factor_all 0.1246
_refine_ls_R_factor_gt 0.1104
_refine_ls_shift/su_max 0.001
_refine_ls_shift/su_mean 0.000
_refine_ls_structure_factor_coef Fsqd
_refine_ls_weighting_details 'w=1/[\s^2^(Fo^2^)+(0.2000P)^2^] where P=(Fo^2^+2Fc^2^)/3'
_refine_ls_weighting_scheme calc
_refine_ls_wR_factor_gt 0.2944
_refine_ls_wR_factor_ref 0.3288
_reflns_Friedel_coverage 0.856
_reflns_Friedel_fraction_full 0.999
_reflns_Friedel_fraction_max 0.999
_reflns_number_gt 1801
_reflns_number_total 2076
_reflns_threshold_expression 'I > 2\s(I)'
_cod_data_source_file d0sc04347h2.cif
_cod_data_source_block AAAA-F23_sq
_cod_original_cell_volume 79279(3)
_cod_database_code 1559070
_shelx_shelxl_version_number 2017/1
_chemical_oxdiff_formula Cd12C400H250N30O20B24F60
_shelx_space_group_comment
;
The symmetry employed for this shelxl refinement is uniquely defined
by the following loop, which should always be used as a source of
symmetry information in preference to the above space-group names.
They are only intended as comments.
;
_shelx_estimated_absorpt_t_max 0.794
_shelx_estimated_absorpt_t_min 0.574
_reflns_odcompleteness_completeness 65.81
_reflns_odcompleteness_iscentric 1
_reflns_odcompleteness_theta 36.34
_olex2_refinement_description
;
1. Twinned data refinement
 Scales: 0.09(14)
 0.42(8) 0.42(8) 0.07(8)
2. Fixed Uiso
 At 1.2 times of:
  All C(H) groups, All C(H,H) groups
 At 1.5 times of:
  All C(H,H,H) groups
3. Restrained distances
 Cd1-N31B
 -2.3 with sigma of 0.02
 Cd1-N21A
 -2.3 with sigma of 0.02
 Cd1-N11A
 2.45 with sigma of 0.02
 C44B-C43B
 1.363 with sigma of 0.012
 C45B-C44B
 1.407 with sigma of 0.012
 C32B-C45B
 1.469 with sigma of 0.006
 C33B-C32B
 1.389 with sigma of 0.01
 C32B-N31B
 1.341 with sigma of 0.008
 C34B-C33B
 1.385 with sigma of 0.01
 C35B-C34B
 1.38 with sigma of 0.013
 C36B-C35B
 1.379 with sigma of 0.015
 C36B-N31B
 1.34 with sigma of 0.01
 C16B-N11B
 1.34 with sigma of 0.01
 C12B-N11B
 1.341 with sigma of 0.008
 N21B-N22B
 1.354 with sigma of 0.007
 C25B-N21B
 1.339 with sigma of 0.007
 C23B-N22B
 1.345 with sigma of 0.008
 C26B-N22B
 1.464 with sigma of 0.016
 C16B-C15B
 1.379 with sigma of 0.015
 C15B-C14B
 1.38 with sigma of 0.013
 C14B-C13B
 1.385 with sigma of 0.01
 C13B-C12B
 1.389 with sigma of 0.01
 C12B-C25B
 1.469 with sigma of 0.006
 C25B-C24B
 1.407 with sigma of 0.012
 C24B-C23B
 1.363 with sigma of 0.012
 C51B-C26B
 1.512 with sigma of 0.007
 C51B-C56B
 1.427 with sigma of 0.015
 C51B-C52B
 1.37 with sigma of 0.013
 C56B-C57B
 1.419 with sigma of 0.011
 C55B-C54B
 1.417 with sigma of 0.012
 C55B-C60B
 1.417 with sigma of 0.012
 C54B-C53B
 1.363 with sigma of 0.013
 C53B-C52B
 1.385 with sigma of 0.01
 C57B-C58B
 1.363 with sigma of 0.013
 C58B-C59B
 1.38 with sigma of 0.013
 C59B-C60B
 1.363 with sigma of 0.013
 C24A-C23A
 1.363 with sigma of 0.012
 C25A-C24A
 1.407 with sigma of 0.012
 C12A-C25A
 1.469 with sigma of 0.006
 C13A-C12A
 1.389 with sigma of 0.01
 C12A-N11A
 1.341 with sigma of 0.008
 C14A-C13A
 1.385 with sigma of 0.01
 C15A-C14A
 1.38 with sigma of 0.013
 C16A-C15A
 1.379 with sigma of 0.015
 C16A-N11A
 1.34 with sigma of 0.01
 C56B-C55B
 1.39 with sigma of 0.008
 C54B-C46B_$1
 1.512 with sigma of 0.007
 C31A-C32A
 1.402 with sigma of 0.008
 C31A-C32A_$2
 1.402 with sigma of 0.008
 C32A-C33A
 1.509 with sigma of 0.009
 C31A-C26A
 1.513 with sigma of 0.008
 H26C_$3-H33A
 -1.9 with sigma of 0.02
 C46B-N41B
 2.436 with sigma of 0.02
 C43B-N41B
 2.24 with sigma of 0.01
 C43B-C46B
 2.524 with sigma of 0.021
 C45B-N42B
 2.131 with sigma of 0.009
 C44B-N42B
 2.18 with sigma of 0.012
 C45B-C43B
 2.202 with sigma of 0.015
 C44B-N41B
 2.263 with sigma of 0.013
 C32B-N41B
 2.438 with sigma of 0.012
 C32B-C44B
 2.588 with sigma of 0.016
 C33B-C45B
 2.493 with sigma of 0.013
 C45B-N31B
 2.385 with sigma of 0.012
 C33B-N31B
 2.396 with sigma of 0.015
 C34B-C32B
 2.386 with sigma of 0.014
 C35B-C33B
 2.398 with sigma of 0.017
 C36B-C34B
 2.369 with sigma of 0.019
 C35B-N31B
 2.397 with sigma of 0.019
 C36B-C32B
 2.285 with sigma of 0.015
 C16B-C12B
 2.285 with sigma of 0.015
 C25B-N22B
 2.131 with sigma of 0.009
 C23B-N21B
 2.24 with sigma of 0.01
 C26B-N21B
 2.436 with sigma of 0.02
 C23B-C26B
 2.524 with sigma of 0.021
 C15B-N11B
 2.397 with sigma of 0.019
 C16B-C14B
 2.369 with sigma of 0.019
 C15B-C13B
 2.398 with sigma of 0.017
 C14B-C12B
 2.386 with sigma of 0.014
 C13B-N11B
 2.396 with sigma of 0.015
 C25B-N11B
 2.385 with sigma of 0.012
 C13B-C25B
 2.493 with sigma of 0.013
 C12B-N21B
 2.438 with sigma of 0.012
 C24B-N21B
 2.263 with sigma of 0.013
 C12B-C24B
 2.588 with sigma of 0.016
 C25B-C23B
 2.202 with sigma of 0.015
 C24B-N22B
 2.18 with sigma of 0.012
 C51B-N22B
 2.496 with sigma of 0.045
 C56B-C52B
 2.409 with sigma of 0.02
 C51B-C57B
 2.499 with sigma of 0.02
 C55B-C57B
 2.437 with sigma of 0.017
 C56B-C54B
 2.451 with sigma of 0.016
 C56B-C60B
 2.451 with sigma of 0.016
 C54B-C60B
 2.483 with sigma of 0.028
 C55B-C53B
 2.416 with sigma of 0.018
 C54B-C52B
 2.389 with sigma of 0.02
 C51B-C53B
 2.404 with sigma of 0.021
 C56B-C58B
 2.421 with sigma of 0.018
 C57B-C59B
 2.38 with sigma of 0.018
 C58B-C60B
 2.38 with sigma of 0.018
 C55B-C59B
 2.416 with sigma of 0.018
 C23A-N21A
 2.24 with sigma of 0.01
 C25A-N22A
 2.131 with sigma of 0.009
 C24A-N22A
 2.18 with sigma of 0.012
 C25A-C23A
 2.202 with sigma of 0.015
 C24A-N21A
 2.263 with sigma of 0.013
 C12A-N21A
 2.438 with sigma of 0.012
 C12A-C24A
 2.588 with sigma of 0.016
 C13A-C25A
 2.493 with sigma of 0.013
 C25A-N11A
 2.385 with sigma of 0.012
 C13A-N11A
 2.396 with sigma of 0.015
 C14A-C12A
 2.386 with sigma of 0.014
 C15A-C13A
 2.398 with sigma of 0.017
 C16A-C14A
 2.369 with sigma of 0.019
 C15A-N11A
 2.397 with sigma of 0.019
 C16A-C12A
 2.285 with sigma of 0.015
 C51B-C55B
 2.421 with sigma of 0.016
 C52B-C26B
 2.521 with sigma of 0.015
 C56B-C26B
 2.521 with sigma of 0.015
 C54B-N42B_$1
 2.496 with sigma of 0.045
 C54B-C46B_$1
 2.496 with sigma of 0.045
 C31A-N22A
 2.473 with sigma of 0.024
 C31A-C31A_$3
 2.428 with sigma of 0.016
 C31A-C33A
 2.527 with sigma of 0.017
 C26A-N21A
 2.436 with sigma of 0.02
 C23A-C26A
 2.524 with sigma of 0.021
 C26A-C32A \\sim C26A-C32A_$2
 with sigma of 0.02
 C26A-C33A \\sim C26A-C33A_$2
 with sigma of 0.02
4. Restrained planarity
 C32B, C45B, C33B, N31B
 with sigma of 0.1
 C45B, N41B, C44B, C32B
 with sigma of 0.1
 N42B, N41B, C46B, C43B
 with sigma of 0.1
 C44B, C45B, C32B, C33B
 with sigma of 0.1
 N42B, N41B, C45B, C44B
 with sigma of 0.1
 N41B, C45B, C44B, C43B
 with sigma of 0.1
 C45B, C44B, C43B, N42B
 with sigma of 0.1
 C44B, C43B, N42B, N41B
 with sigma of 0.1
 C43B, N42B, N41B, C45B
 with sigma of 0.1
 C32B, C33B, C34B, C35B
 with sigma of 0.1
 C33B, C34B, C35B, C36B
 with sigma of 0.1
 C34B, C35B, C36B, N31B
 with sigma of 0.1
 C35B, C36B, N31B, C32B
 with sigma of 0.1
 C36B, N31B, C32B, C33B
 with sigma of 0.1
 N31B, C32B, C33B, C34B
 with sigma of 0.1
 C51B, C26B, C56B, C52B
 with sigma of 0.1
 C56B, C51B, C55B, C57B
 with sigma of 0.1
 C55B, C56B, C54B, C60B
 with sigma of 0.1
 C12B, N11B, C13B, C25B
 with sigma of 0.1
 C25B, N21B, C12B, C24B
 with sigma of 0.1
 N22B, N21B, C23B, C26B
 with sigma of 0.1
 C13B, C12B, C25B, C24B
 with sigma of 0.1
 N21B, N22B, C23B, C24B
 with sigma of 0.1
 N22B, C23B, C24B, C25B
 with sigma of 0.1
 C23B, C24B, C25B, N21B
 with sigma of 0.1
 C24B, C25B, N21B, N22B
 with sigma of 0.1
 C25B, N21B, N22B, C23B
 with sigma of 0.1
 N11B, C16B, C15B, C14B
 with sigma of 0.1
 C16B, C15B, C14B, C13B
 with sigma of 0.1
 C15B, C14B, C13B, C12B
 with sigma of 0.1
 C14B, C13B, C12B, N11B
 with sigma of 0.1
 C13B, C12B, N11B, C16B
 with sigma of 0.1
 C12B, N11B, C16B, C15B
 with sigma of 0.1
 C51B, C56B, C55B, C54B
 with sigma of 0.1
 C56B, C55B, C54B, C53B
 with sigma of 0.1
 C55B, C54B, C53B, C52B
 with sigma of 0.1
 C54B, C53B, C52B, C51B
 with sigma of 0.1
 C53B, C52B, C51B, C56B
 with sigma of 0.1
 C52B, C51B, C56B, C55B
 with sigma of 0.1
 C56B, C55B, C60B, C59B
 with sigma of 0.1
 C55B, C60B, C59B, C58B
 with sigma of 0.1
 C60B, C59B, C58B, C57B
 with sigma of 0.1
 C59B, C58B, C57B, C56B
 with sigma of 0.1
 C58B, C57B, C56B, C55B
 with sigma of 0.1
 C57B, C56B, C55B, C60B
 with sigma of 0.1
 C12A, C25A, C13A, N11A
 with sigma of 0.1
 C25A, N21A, C24A, C12A
 with sigma of 0.1
 C24A, C25A, C12A, C13A
 with sigma of 0.1
 N22A, N21A, C25A, C24A
 with sigma of 0.1
 N21A, C25A, C24A, C23A
 with sigma of 0.1
 C25A, C24A, C23A, N22A
 with sigma of 0.1
 C24A, C23A, N22A, N21A
 with sigma of 0.1
 C23A, N22A, N21A, C25A
 with sigma of 0.1
 C12A, C13A, C14A, C15A
 with sigma of 0.1
 C13A, C14A, C15A, C16A
 with sigma of 0.1
 C14A, C15A, C16A, N11A
 with sigma of 0.1
 C15A, C16A, N11A, C12A
 with sigma of 0.1
 C16A, N11A, C12A, C13A
 with sigma of 0.1
 N11A, C12A, C13A, C14A
 with sigma of 0.1
 Cd1, N21A, C25A, C12A, N11A
 with sigma of 0.1
 Cd1, N31B, C32B, C45B, N41B
 with sigma of 0.1
 Cd1, N21B, C25B, C12B, N11B
 with sigma of 0.1
 C55B, C53B, C54B, C46B_$1
 with sigma of 0.1
 C46B_$1, N42B_$1, C43B_$1, N41B_$1
 with sigma of 0.1
 C31A, C32A, C31A_$3, C32A_$3, C31A_$2, C32A_$2
 with sigma of 0.1
 N22A, N21A, C26A, C23A
 with sigma of 0.1
 C26A, C31A, C32A, C32A_$2
 with sigma of 0.1
5. Uiso/Uaniso restraints and constraints
C16B \\sim C15B \\sim C14B \\sim C13B \\sim C12B \\sim C25B \\sim C24B \\sim
C23B \\sim C26B \\sim C51B \\sim C56B \\sim C55B \\sim C54B \\sim C53B \\sim
C52B \\sim C57B \\sim C58B \\sim C59B \\sim C60B \\sim C36B \\sim C35B \\sim
C34B \\sim C33B \\sim C32B \\sim C45B \\sim C44B \\sim C43B \\sim C46B \\sim
C16A \\sim C15A \\sim C14A \\sim C13A \\sim C12A \\sim C25A \\sim C24A \\sim
C23A \\sim C26A \\sim C31A \\sim C32A \\sim C33A \\sim N11B \\sim N21B \\sim
N22B \\sim N31B \\sim N41B \\sim N42B \\sim N11A \\sim N21A \\sim N22A: within
2A with sigma of 0.01 and sigma for terminal atoms of 0.02
Uanis(C31A) \\sim Ueq, Uanis(C32A) \\sim Ueq, Uanis(C33A) \\sim Ueq: with sigma
of 0.025 and sigma for terminal atoms of 0.05
6. Rigid body (RIGU) restrains
 C16B, C15B, C14B, C13B, C12B, C25B, C24B, C23B, C26B, C51B, C56B, C55B, C54B,
 C53B, C52B, C57B, C58B, C59B, C60B, C36B, C35B, C34B, C33B, C32B, C45B, C44B,
 C43B, C46B, C16A, C15A, C14A, C13A, C12A, C25A, C24A, C23A, C26A, C31A, C32A,
 C33A, N11B, N21B, N22B, N31B, N41B, N42B, N11A, N21A, N22A
 with sigma for 1-2 distances of 0.004 and sigma for 1-3 distances of 0.004
7.a Secondary CH2 refined with riding coordinates:
 C26B(H26A,H26B), C46B(H46A,H46B), C26A(H26C,H26D)
7.b Aromatic/amide H refined with riding coordinates:
 C16B(H16B), C15B(H15B), C14B(H14B), C13B(H13B), C24B(H24B), C23B(H23B),
 C53B(H53B), C52B(H52B), C57B(H57B), C58B(H58B), C59B(H59B), C60B(H60B),
 C36B(H36B), C35B(H35B), C34B(H34B), C33B(H33B), C44B(H44B), C43B(H43B),
 C16A(H16A), C15A(H15A), C14A(H14A), C13A(H13A), C24A(H24A), C23A(H23A)
7.c Idealised Me refined as rotating group:
 C33A(H33A,H33C,H33D)
;
_olex2_exptl_crystal_mounting_method 'in fomblin film on a micromount'
_olex2_submission_special_instructions 'No special instructions were received'
_oxdiff_exptl_absorpt_empirical_details
;
Empirical correction (ABSPACK) includes:
- Absorption correction using spherical harmonics
- Frame scaling
;
_oxdiff_exptl_absorpt_empirical_full_max 1.157
_oxdiff_exptl_absorpt_empirical_full_min 0.764

loop_
_space_group_symop_operation_xyz
'x, y, z'
'-x, -y, z'
'-x, y, -z'
'x, -y, -z'
'z, x, y'
'z, -x, -y'
'-z, -x, y'
'-z, x, -y'
'y, z, x'
'-y, z, -x'
'y, -z, -x'
'-y, -z, x'
'x, y+1/2, z+1/2'
'-x, -y+1/2, z+1/2'
'-x, y+1/2, -z+1/2'
'x, -y+1/2, -z+1/2'
'z, x+1/2, y+1/2'
'z, -x+1/2, -y+1/2'
'-z, -x+1/2, y+1/2'
'-z, x+1/2, -y+1/2'
'y, z+1/2, x+1/2'
'-y, z+1/2, -x+1/2'
'y, -z+1/2, -x+1/2'
'-y, -z+1/2, x+1/2'
'x+1/2, y, z+1/2'
'-x+1/2, -y, z+1/2'
'-x+1/2, y, -z+1/2'
'x+1/2, -y, -z+1/2'
'z+1/2, x, y+1/2'
'z+1/2, -x, -y+1/2'
'-z+1/2, -x, y+1/2'
'-z+1/2, x, -y+1/2'
'y+1/2, z, x+1/2'
'-y+1/2, z, -x+1/2'
'y+1/2, -z, -x+1/2'
'-y+1/2, -z, x+1/2'
'x+1/2, y+1/2, z'
'-x+1/2, -y+1/2, z'
'-x+1/2, y+1/2, -z'
'x+1/2, -y+1/2, -z'
'z+1/2, x+1/2, y'
'z+1/2, -x+1/2, -y'
'-z+1/2, -x+1/2, y'
'-z+1/2, x+1/2, -y'
'y+1/2, z+1/2, x'
'-y+1/2, z+1/2, -x'
'y+1/2, -z+1/2, -x'
'-y+1/2, -z+1/2, x'

loop_
_atom_site_label
_atom_site_type_symbol
_atom_site_fract_x
_atom_site_fract_y
_atom_site_fract_z
_atom_site_U_iso_or_equiv
_atom_site_adp_type
_atom_site_occupancy
_atom_site_site_symmetry_order
_atom_site_calc_flag
_atom_site_refinement_flags_posn
_atom_site_refinement_flags_adp
_atom_site_refinement_flags_occupancy
_atom_site_disorder_assembly
_atom_site_disorder_group
Cd1 Cd 0.4261(2) 0.5743(2) 0.26182(16) 0.238(5) Uani 1 1 d D . . . .
N11B N 0.3765(11) 0.5526(13) 0.2576(14) 0.261(19) Uani 1 1 d D U . . .
N21B N 0.3874(11) 0.6140(12) 0.2680(11) 0.242(17) Uani 1 1 d D U . . .
N22B N 0.3854(12) 0.6454(12) 0.2691(10) 0.246(16) Uani 1 1 d D U . . .
C16B C 0.3727(15) 0.5232(14) 0.2484(17) 0.27(2) Uani 1 1 d D U . . .
H16B H 0.390638 0.510436 0.246361 0.318 Uiso 1 1 calc R . . . .
C15B C 0.3440(18) 0.5104(14) 0.2418(17) 0.27(2) Uani 1 1 d D U . . .
H15B H 0.342022 0.489775 0.234219 0.323 Uiso 1 1 calc R . . . .
C14B C 0.3182(15) 0.5291(15) 0.2467(17) 0.27(2) Uani 1 1 d D U . . .
H14B H 0.297981 0.520876 0.243234 0.322 Uiso 1 1 calc R . . . .
C13B C 0.3215(11) 0.5597(14) 0.2567(17) 0.264(19) Uani 1 1 d D U . . .
H13B H 0.303829 0.572381 0.260690 0.317 Uiso 1 1 calc R . . . .
C12B C 0.3516(11) 0.5710(11) 0.2608(12) 0.255(18) Uani 1 1 d D U . . .
C25B C 0.3579(12) 0.6041(11) 0.2667(11) 0.246(17) Uani 1 1 d D U . . .
C24B C 0.3373(11) 0.6294(14) 0.2701(13) 0.246(18) Uani 1 1 d D U . . .
H24B H 0.315280 0.628572 0.271441 0.296 Uiso 1 1 calc R . . . .
C23B C 0.3558(13) 0.6553(12) 0.2711(15) 0.244(17) Uani 1 1 d D U . . .
H23B H 0.349051 0.676309 0.272816 0.292 Uiso 1 1 calc R . . . .
C26B C 0.4144(13) 0.6634(16) 0.2673(14) 0.255(17) Uani 1 1 d D U . . .
H26A H 0.409639 0.685259 0.261763 0.306 Uiso 1 1 calc R . . . .
H26B H 0.427946 0.654645 0.250772 0.306 Uiso 1 1 calc R . . . .
C51B C 0.4313(11) 0.6624(13) 0.2981(12) 0.260(17) Uani 1 1 d D U . . .
C56B C 0.4628(11) 0.6727(13) 0.2985(10) 0.265(18) Uani 1 1 d D U . . .
C55B C 0.4794(12) 0.6719(14) 0.3264(11) 0.268(18) Uani 1 1 d D U . . .
C54B C 0.4647(16) 0.6630(14) 0.3551(10) 0.269(19) Uani 1 1 d D U . . .
C53B C 0.4341(17) 0.6532(18) 0.3533(12) 0.268(19) Uani 1 1 d D U . . .
H53B H 0.423749 0.646689 0.371742 0.321 Uiso 1 1 calc R . . . .
C52B C 0.4183(14) 0.6526(18) 0.3253(13) 0.268(18) Uani 1 1 d D U . . .
H52B H 0.397578 0.644972 0.324999 0.321 Uiso 1 1 calc R . . . .
C57B C 0.4770(15) 0.6834(18) 0.2705(11) 0.266(19) Uani 1 1 d D U . . .
H57B H 0.465238 0.684813 0.251807 0.319 Uiso 1 1 calc R . . . .
C58B C 0.5077(15) 0.6918(18) 0.2708(15) 0.27(2) Uani 1 1 d D U . . .
H58B H 0.517484 0.698904 0.252285 0.320 Uiso 1 1 calc R . . . .
C59B C 0.5245(13) 0.6897(18) 0.2980(18) 0.27(2) Uani 1 1 d D U . . .
H59B H 0.546000 0.694977 0.297625 0.319 Uiso 1 1 calc R . . . .
C60B C 0.5115(12) 0.6805(17) 0.3255(15) 0.268(19) Uani 1 1 d D U . . .
H60B H 0.523701 0.679884 0.343901 0.321 Uiso 1 1 calc R . . . .
N31B N 0.4720(9) 0.5935(11) 0.2768(11) 0.26(2) Uani 1 1 d D U . . .
N41B N 0.4314(10) 0.5591(12) 0.3149(10) 0.24(2) Uani 1 1 d D U . . .
N42B N 0.4179(10) 0.5440(11) 0.3385(16) 0.25(2) Uani 1 1 d D U . . .
C36B C 0.4940(14) 0.6042(14) 0.2574(12) 0.26(2) Uani 1 1 d D U . . .
H36B H 0.488688 0.607094 0.236076 0.317 Uiso 1 1 calc R . . . .
C35B C 0.5238(13) 0.6113(17) 0.2666(16) 0.27(2) Uani 1 1 d D U . . .
H35B H 0.538784 0.619043 0.252219 0.320 Uiso 1 1 calc R . . . .
C34B C 0.5313(11) 0.6068(17) 0.2976(17) 0.27(2) Uani 1 1 d D U . . .
H34B H 0.551562 0.611564 0.304953 0.321 Uiso 1 1 calc R . . . .
C33B C 0.5090(11) 0.5952(15) 0.3181(13) 0.26(2) Uani 1 1 d D U . . .
H33B H 0.513894 0.591875 0.339414 0.317 Uiso 1 1 calc R . . . .
C32B C 0.4794(10) 0.5886(11) 0.3066(11) 0.26(2) Uani 1 1 d D U . . .
C45B C 0.4555(12) 0.5739(11) 0.3262(12) 0.25(2) Uani 1 1 d D U . . .
C44B C 0.4575(14) 0.5690(14) 0.3588(11) 0.24(2) Uani 1 1 d D U . . .
H44B H 0.472365 0.577711 0.372634 0.293 Uiso 1 1 calc R . . . .
C43B C 0.4342(14) 0.5494(15) 0.3661(10) 0.24(2) Uani 1 1 d D U . . .
H43B H 0.429668 0.540898 0.386075 0.290 Uiso 1 1 calc R . . . .
C46B C 0.3898(10) 0.5262(17) 0.3367(18) 0.25(2) Uani 1 1 d D U . . .
H46A H 0.391787 0.510939 0.353878 0.303 Uiso 1 1 calc R . . . .
H46B H 0.392206 0.513924 0.317317 0.303 Uiso 1 1 calc R . . . .
N11A N 0.4458(14) 0.5211(9) 0.2484(10) 0.239(18) Uani 1 1 d D U . . .
N21A N 0.4245(12) 0.5671(9) 0.2096(7) 0.220(16) Uani 1 1 d D U . . .
N22A N 0.4141(11) 0.5838(10) 0.1859(12) 0.211(15) Uani 1 1 d D U . . .
C16A C 0.4546(17) 0.4980(13) 0.2673(10) 0.242(19) Uani 1 1 d D U . . .
H16A H 0.452981 0.501271 0.289084 0.290 Uiso 1 1 calc R . . . .
C15A C 0.4660(19) 0.4696(13) 0.2572(13) 0.242(19) Uani 1 1 d D U . . .
H15A H 0.472052 0.453924 0.271553 0.290 Uiso 1 1 calc R . . . .
C14A C 0.4682(18) 0.4647(11) 0.2254(14) 0.239(19) Uani 1 1 d D U . . .
H14A H 0.476749 0.445887 0.217524 0.286 Uiso 1 1 calc R . . . .
C13A C 0.4579(17) 0.4877(11) 0.2052(11) 0.235(18) Uani 1 1 d D U . . .
H13A H 0.458424 0.484502 0.183337 0.281 Uiso 1 1 calc R . . . .
C12A C 0.4467(12) 0.5155(9) 0.2176(10) 0.233(16) Uani 1 1 d D U . . .
C25A C 0.4345(12) 0.5402(10) 0.1975(11) 0.224(16) Uani 1 1 d D U . . .
C24A C 0.4310(14) 0.5406(12) 0.1649(9) 0.222(16) Uani 1 1 d D U . . .
H24A H 0.436556 0.524574 0.150742 0.267 Uiso 1 1 calc R . . . .
C23A C 0.4182(16) 0.5687(13) 0.1579(8) 0.219(16) Uani 1 1 d D U . . .
H23A H 0.413150 0.576370 0.137741 0.263 Uiso 1 1 calc R . . . .
C26A C 0.3988(15) 0.6142(11) 0.1903(9) 0.201(16) Uani 1 1 d D U . . .
H26C H 0.414467 0.630116 0.195940 0.241 Uiso 1 1 calc DR . . . .
H26D H 0.383381 0.612862 0.207361 0.241 Uiso 1 1 calc R . . . .
C31A C 0.3825(9) 0.6237(9) 0.1602(7) 0.187(17) Uani 1 1 d D U . . .
C32A C 0.3563(10) 0.6073(9) 0.1500(9) 0.185(19) Uani 1 1 d D U . . .
C33A C 0.3444(16) 0.5796(13) 0.1684(15) 0.20(2) Uani 1 1 d D U . . .
H33A H 0.334691 0.564621 0.154129 0.293 Uiso 1 1 calc DGR . . . .
H33C H 0.329063 0.586586 0.183686 0.293 Uiso 1 1 calc GR . . . .
H33D H 0.361876 0.569551 0.179118 0.293 Uiso 1 1 calc GR . . . .
O1W O 0.4150(8) 0.5850(8) 0.0850(8) 0.11(2) Uiso 1 3 d S T P . .

loop_
_atom_site_aniso_label
_atom_site_aniso_U_11
_atom_site_aniso_U_22
_atom_site_aniso_U_33
_atom_site_aniso_U_23
_atom_site_aniso_U_13
_atom_site_aniso_U_12
Cd1 0.293(12) 0.295(12) 0.125(6) 0.000(8) -0.002(8) 0.150(9)
N11B 0.23(4) 0.33(4) 0.22(3) -0.03(4) -0.07(3) -0.06(3)
N21B 0.24(4) 0.31(4) 0.18(3) -0.02(4) -0.08(3) -0.04(3)
N22B 0.25(4) 0.31(4) 0.18(2) -0.04(3) -0.07(3) -0.05(3)
C16B 0.23(4) 0.33(4) 0.23(3) -0.03(4) -0.08(4) -0.06(4)
C15B 0.24(4) 0.33(4) 0.24(3) -0.02(4) -0.07(4) -0.06(4)
C14B 0.24(4) 0.33(4) 0.24(3) -0.02(4) -0.08(4) -0.06(4)
C13B 0.24(4) 0.33(4) 0.22(3) -0.02(4) -0.08(4) -0.06(4)
C12B 0.23(4) 0.33(4) 0.21(3) -0.02(4) -0.08(3) -0.05(3)
C25B 0.24(4) 0.32(4) 0.19(2) -0.02(3) -0.08(3) -0.05(3)
C24B 0.24(4) 0.32(4) 0.18(3) -0.02(4) -0.08(3) -0.04(3)
C23B 0.24(4) 0.31(4) 0.18(3) -0.03(4) -0.09(3) -0.05(3)
C26B 0.26(4) 0.30(4) 0.21(3) -0.04(3) -0.07(3) -0.05(3)
C51B 0.27(4) 0.29(3) 0.22(3) -0.04(3) -0.07(3) -0.06(3)
C56B 0.28(4) 0.29(4) 0.23(3) -0.05(4) -0.07(3) -0.07(3)
C55B 0.28(4) 0.30(4) 0.23(3) -0.04(4) -0.07(3) -0.07(3)
C54B 0.28(4) 0.30(4) 0.23(3) -0.03(4) -0.07(3) -0.07(4)
C53B 0.28(4) 0.30(4) 0.22(3) -0.03(4) -0.07(4) -0.07(4)
C52B 0.28(4) 0.30(4) 0.23(3) -0.04(4) -0.07(3) -0.07(3)
C57B 0.28(4) 0.29(4) 0.23(4) -0.04(4) -0.06(3) -0.07(4)
C58B 0.28(4) 0.28(4) 0.23(4) -0.04(4) -0.06(4) -0.07(4)
C59B 0.28(4) 0.29(4) 0.23(4) -0.04(4) -0.06(4) -0.07(4)
C60B 0.28(4) 0.29(4) 0.23(4) -0.04(4) -0.06(4) -0.07(4)
N31B 0.23(4) 0.36(5) 0.19(4) 0.09(4) 0.06(3) 0.11(4)
N41B 0.19(4) 0.35(5) 0.18(3) 0.10(4) 0.04(3) 0.13(4)
N42B 0.19(4) 0.35(5) 0.19(3) 0.09(4) 0.04(3) 0.12(4)
C36B 0.24(4) 0.37(5) 0.19(4) 0.08(4) 0.06(3) 0.11(4)
C35B 0.24(4) 0.37(5) 0.19(4) 0.08(4) 0.06(4) 0.10(4)
C34B 0.24(4) 0.37(5) 0.19(4) 0.08(4) 0.06(4) 0.10(4)
C33B 0.23(4) 0.37(5) 0.19(4) 0.08(4) 0.06(3) 0.10(4)
C32B 0.23(4) 0.36(5) 0.19(3) 0.09(4) 0.05(3) 0.11(4)
C45B 0.20(4) 0.35(5) 0.18(3) 0.10(4) 0.04(3) 0.12(4)
C44B 0.20(4) 0.35(5) 0.18(3) 0.09(4) 0.04(3) 0.12(4)
C43B 0.19(4) 0.35(5) 0.18(3) 0.10(4) 0.04(3) 0.12(4)
C46B 0.20(5) 0.35(6) 0.20(4) 0.09(4) 0.03(4) 0.11(4)
N11A 0.29(4) 0.26(4) 0.16(3) -0.03(3) -0.07(3) 0.13(3)
N21A 0.26(3) 0.25(3) 0.15(3) -0.02(3) -0.05(3) 0.12(3)
N22A 0.25(3) 0.24(3) 0.14(3) -0.01(3) -0.05(3) 0.11(2)
C16A 0.29(4) 0.27(4) 0.17(3) -0.03(3) -0.07(3) 0.13(3)
C15A 0.30(4) 0.26(4) 0.17(3) -0.03(3) -0.08(3) 0.13(3)
C14A 0.29(4) 0.26(4) 0.16(3) -0.03(3) -0.08(3) 0.13(3)
C13A 0.29(4) 0.26(4) 0.16(3) -0.03(3) -0.08(3) 0.13(3)
C12A 0.28(4) 0.26(4) 0.16(3) -0.03(3) -0.07(3) 0.13(3)
C25A 0.27(3) 0.25(3) 0.16(3) -0.02(3) -0.05(3) 0.13(3)
C24A 0.26(4) 0.25(3) 0.16(3) -0.02(3) -0.05(3) 0.13(3)
C23A 0.26(4) 0.25(3) 0.15(3) -0.02(3) -0.05(3) 0.12(3)
C26A 0.23(3) 0.23(3) 0.14(3) -0.01(3) -0.03(3) 0.09(3)
C31A 0.22(3) 0.21(3) 0.13(3) 0.01(2) -0.02(2) 0.07(2)
C32A 0.22(3) 0.21(3) 0.13(3) 0.01(3) 0.00(3) 0.05(3)
C33A 0.25(5) 0.21(4) 0.13(4) -0.01(4) 0.04(4) 0.04(4)

loop_
_atom_type_symbol
_atom_type_description
_atom_type_scat_dispersion_real
_atom_type_scat_dispersion_imag
_atom_type_scat_source
C C 0.0181 0.0091 'International Tables Vol C Tables 4.2.6.8 and 6.1.1.4'
H H 0.0000 0.0000 'International Tables Vol C Tables 4.2.6.8 and 6.1.1.4'
Cd Cd 0.1185 4.6533 'International Tables Vol C Tables 4.2.6.8 and 6.1.1.4'
N N 0.0311 0.0180 'International Tables Vol C Tables 4.2.6.8 and 6.1.1.4'
O O 0.0492 0.0322 'International Tables Vol C Tables 4.2.6.8 and 6.1.1.4'
B B 0.0090 0.0039 'International Tables Vol C Tables 4.2.6.8 and 6.1.1.4'
F F 0.0727 0.0534 'International Tables Vol C Tables 4.2.6.8 and 6.1.1.4'

loop_
_exptl_crystal_face_index_h
_exptl_crystal_face_index_k
_exptl_crystal_face_index_l
_exptl_crystal_face_perp_dist
12 -13 -22 0.0691
-5 3 27 0.0794
18 -19 -11 0.0561
15 21 10 0.0956
18 19 -10 0.0872
-18 -20 6 0.0526
-15 -11 20 0.0645
-14 14 -19 0.0267
18 -1 21 0.0677
6 27 -4 0.0955
13 -22 11 0.0167

loop_
_geom_angle_atom_site_label_1
_geom_angle_atom_site_label_2
_geom_angle_atom_site_label_3
_geom_angle
_geom_angle_site_symmetry_1
_geom_angle_site_symmetry_3
_geom_angle_publ_flag
N11B Cd1 N21B 70.1(18) . . ?
N11B Cd1 N41B 93.0(19) . . ?
N11B Cd1 N11A 86(2) . . ?
N21B Cd1 N11A 155.4(19) . . ?
N31B Cd1 N11B 168(2) . . ?
N31B Cd1 N21B 108.5(17) . . ?
N31B Cd1 N41B 75.0(16) . . ?
N31B Cd1 N11A 96.1(19) . . ?
N31B Cd1 N21A 111.3(19) . . ?
N41B Cd1 N21B 98.9(16) . . ?
N41B Cd1 N11A 86.5(17) . . ?
N21A Cd1 N11B 81(2) . . ?
N21A Cd1 N21B 100.7(14) . . ?
N21A Cd1 N41B 156.0(17) . . ?
N21A Cd1 N11A 70.0(14) . . ?
C16B N11B Cd1 121(3) . . ?
C16B N11B C12B 119(2) . . ?
C12B N11B Cd1 119(3) . . ?
N22B N21B Cd1 139(2) . . ?
C25B N21B Cd1 115(2) . . ?
C25B N21B N22B 105.0(13) . . ?
N21B N22B C26B 118(3) . . ?
C23B N22B N21B 112.4(13) . . ?
C23B N22B C26B 130(3) . . ?
N11B C16B C15B 123(3) . . ?
C16B C15B C14B 117(3) . . ?
C15B C14B C13B 121(2) . . ?
C14B C13B C12B 118(2) . . ?
N11B C12B C13B 121.5(18) . . ?
N11B C12B C25B 116(2) . . ?
C13B C12B C25B 122(2) . . ?
N21B C25B C12B 119(2) . . ?
N21B C25B C24B 110.2(13) . . ?
C24B C25B C12B 130(2) . . ?
C23B C24B C25B 105.5(14) . . ?
N22B C23B C24B 106.7(15) . . ?
N22B C26B C51B 110(3) . . ?
C56B C51B C26B 117(2) . . ?
C52B C51B C26B 125(3) . . ?
C52B C51B C56B 118(2) . . ?
C51B C56B C57B 120(2) . . ?
C55B C56B C51B 119(2) . . ?
C55B C56B C57B 121(2) . . ?
C56B C55B C54B 121(2) . . ?
C56B C55B C60B 118(2) . . ?
C60B C55B C54B 121(3) . . ?
C55B C54B C46B 136(5) . 12_665 ?
C53B C54B C55B 117(2) . . ?
C53B C54B C46B 107(5) . 12_665 ?
C54B C53B C52B 121(3) . . ?
C51B C52B C53B 123(3) . . ?
C58B C57B C56B 119(2) . . ?
C57B C58B C59B 120(3) . . ?
C60B C59B C58B 123(3) . . ?
C59B C60B C55B 120(2) . . ?
C36B N31B Cd1 125(3) . . ?
C32B N31B Cd1 115(3) . . ?
C32B N31B C36B 119(2) . . ?
N42B N41B Cd1 145(3) . . ?
C45B N41B Cd1 107(2) . . ?
C45B N41B N42B 107(2) . . ?
N41B N42B C43B 110.3(19) . . ?
N41B N42B C46B 126(5) . . ?
C43B N42B C46B 124(5) . . ?
N31B C36B C35B 124(3) . . ?
C36B C35B C34B 117(3) . . ?
C35B C34B C33B 120(2) . . ?
C34B C33B C32B 118(2) . . ?
N31B C32B C33B 121.7(18) . . ?
N31B C32B C45B 117(2) . . ?
C33B C32B C45B 121(2) . . ?
N41B C45B C32B 123(3) . . ?
N41B C45B C44B 110.1(17) . . ?
C44B C45B C32B 126(3) . . ?
C43B C44B C45B 106.3(19) . . ?
C44B C43B N42B 106(2) . . ?
N42B C46B C54B 133(5) . 6_566 ?
C16A N11A Cd1 129(3) . . ?
C16A N11A C12A 117(2) . . ?
C12A N11A Cd1 114(2) . . ?
N22A N21A Cd1 134(2) . . ?
N22A N21A C25A 106(2) . . ?
C25A N21A Cd1 119(2) . . ?
N21A N22A C23A 112.0(19) . . ?
N21A N22A C26A 122(4) . . ?
C23A N22A C26A 126(3) . . ?
N11A C16A C15A 124(3) . . ?
C16A C15A C14A 118(3) . . ?
C15A C14A C13A 119(2) . . ?
C14A C13A C12A 119(2) . . ?
N11A C12A C13A 122.8(18) . . ?
N11A C12A C25A 115.9(19) . . ?
C13A C12A C25A 121(2) . . ?
N21A C25A C12A 121(2) . . ?
N21A C25A C24A 110.0(15) . . ?
C24A C25A C12A 129(3) . . ?
C23A C24A C25A 106.0(18) . . ?
N22A C23A C24A 105.9(19) . . ?
N22A C26A C31A 110(3) . . ?
C32A C31A C26A 120(2) . . ?
C32A C31A C26A 120(3) 22_655 . ?
C32A C31A C32A 120(3) . 22_655 ?
C31A C32A C31A 120(3) . 31_564 ?
C31A C32A C33A 120(3) 31_564 . ?
C31A C32A C33A 120(2) . . ?

loop_
_geom_bond_atom_site_label_1
_geom_bond_atom_site_label_2
_geom_bond_distance
_geom_bond_site_symmetry_2
_geom_bond_publ_flag
Cd1 N11B 2.33(5) . ?
Cd1 N21B 2.40(5) . ?
Cd1 N31B 2.23(4) . ?
Cd1 N41B 2.38(4) . ?
Cd1 N11A 2.50(3) . ?
Cd1 N21A 2.27(3) . ?
N11B C16B 1.33(2) . ?
N11B C12B 1.339(16) . ?
N21B N22B 1.351(14) . ?
N21B C25B 1.337(14) . ?
N22B C23B 1.343(16) . ?
N22B C26B 1.47(3) . ?
C16B C15B 1.38(3) . ?
C15B C14B 1.38(3) . ?
C14B C13B 1.39(2) . ?
C13B C12B 1.392(19) . ?
C12B C25B 1.468(12) . ?
C25B C24B 1.41(2) . ?
C24B C23B 1.37(2) . ?
C26B C51B 1.511(15) . ?
C51B C56B 1.43(2) . ?
C51B C52B 1.36(2) . ?
C56B C55B 1.392(16) . ?
C56B C57B 1.43(2) . ?
C55B C54B 1.44(2) . ?
C55B C60B 1.43(2) . ?
C54B C53B 1.38(3) . ?
C54B C46B 1.543(15) 12_665 ?
C53B C52B 1.38(2) . ?
C57B C58B 1.37(3) . ?
C58B C59B 1.37(3) . ?
C59B C60B 1.37(3) . ?
N31B C36B 1.34(2) . ?
N31B C32B 1.335(16) . ?
N41B N42B 1.34(5) . ?
N41B C45B 1.31(4) . ?
N42B C43B 1.40(5) . ?
N42B C46B 1.43(4) . ?
C36B C35B 1.38(3) . ?
C35B C34B 1.39(3) . ?
C34B C33B 1.39(2) . ?
C33B C32B 1.396(19) . ?
C32B C45B 1.471(12) . ?
C45B C44B 1.42(2) . ?
C44B C43B 1.35(2) . ?
N11A C16A 1.34(2) . ?
N11A C12A 1.344(16) . ?
N21A N22A 1.32(4) . ?
N21A C25A 1.34(4) . ?
N22A C23A 1.38(5) . ?
N22A C26A 1.48(4) . ?
C16A C15A 1.38(3) . ?
C15A C14A 1.38(3) . ?
C14A C13A 1.39(2) . ?
C13A C12A 1.392(18) . ?
C12A C25A 1.467(12) . ?
C25A C24A 1.41(2) . ?
C24A C23A 1.36(2) . ?
C26A C31A 1.522(17) . ?
C31A C32A 1.400(16) . ?
C31A C32A 1.404(18) 22_655 ?
C32A C33A 1.516(19) . ?

loop_
_platon_squeeze_void_nr
_platon_squeeze_void_average_x
_platon_squeeze_void_average_y
_platon_squeeze_void_average_z
_platon_squeeze_void_volume
_platon_squeeze_void_count_electrons
_platon_squeeze_void_content
1 0.000 -0.005 -0.001 39135 10069 ' '
2 0.750 0.061 0.250 16 5 ' '
3 0.250 0.061 0.750 16 5 ' '
4 0.750 0.251 0.250 1024 276 ' '
5 0.250 0.251 0.750 1024 276 ' '
6 0.597 0.097 0.097 8 0 ' '
7 0.903 0.097 0.403 8 0 ' '
8 0.097 0.097 0.597 8 0 ' '
9 0.403 0.097 0.903 8 0 ' '
10 0.662 0.162 0.162 7 0 ' '
11 0.838 0.162 0.338 7 0 ' '
12 0.162 0.162 0.662 7 0 ' '
13 0.338 0.162 0.838 7 0 ' '
14 0.945 0.250 0.250 12 3 ' '
15 0.555 0.250 0.250 12 3 ' '
16 0.445 0.250 0.750 12 3 ' '
17 0.055 0.250 0.750 12 3 ' '
18 0.750 0.250 0.055 12 3 ' '
19 0.750 0.250 0.445 12 3 ' '
20 0.250 0.250 0.555 12 3 ' '
21 0.250 0.250 0.945 12 3 ' '
22 0.838 0.338 0.162 7 0 ' '
23 0.662 0.338 0.338 7 0 ' '
24 0.338 0.338 0.662 7 0 ' '
25 0.162 0.338 0.838 7 0 ' '
26 0.903 0.403 0.097 8 0 ' '
27 0.597 0.403 0.403 8 0 ' '
28 0.403 0.403 0.597 8 0 ' '
29 0.097 0.403 0.903 8 0 ' '
30 0.750 0.445 0.250 12 3 ' '
31 0.250 0.445 0.750 12 3 ' '
32 0.250 0.561 0.250 16 5 ' '
33 0.750 0.561 0.750 16 5 ' '
34 0.250 0.751 0.250 1024 276 ' '
35 0.750 0.751 0.750 1024 276 ' '
36 0.097 0.597 0.097 8 0 ' '
37 0.403 0.597 0.403 8 0 ' '
38 0.597 0.597 0.597 8 0 ' '
39 0.903 0.597 0.903 8 0 ' '
40 0.162 0.662 0.162 7 0 ' '
41 0.338 0.662 0.338 7 0 ' '
42 0.662 0.662 0.662 7 0 ' '
43 0.838 0.662 0.838 7 0 ' '
44 0.445 0.750 0.250 12 3 ' '
45 0.055 0.750 0.250 12 3 ' '
46 0.945 0.750 0.750 12 3 ' '
47 0.555 0.750 0.750 12 3 ' '
48 0.250 0.750 0.055 12 3 ' '
49 0.250 0.750 0.445 12 3 ' '
50 0.750 0.750 0.555 12 3 ' '
51 0.750 0.750 0.945 12 3 ' '
52 0.338 0.838 0.162 7 0 ' '
53 0.162 0.838 0.338 7 0 ' '
54 0.838 0.838 0.662 7 0 ' '

loop_
_twin_individual_id
_twin_individual_mass_fraction_refined
1 0.09(14)
2 0.42(8)
3 0.42(8)
4 0.07(8)

loop_
_exptl_oxdiff_crystal_face_indexfrac_h
_exptl_oxdiff_crystal_face_indexfrac_k
_exptl_oxdiff_crystal_face_indexfrac_l
_exptl_oxdiff_crystal_face_x
_exptl_oxdiff_crystal_face_y
_exptl_oxdiff_crystal_face_z
11.9944 -13.0111 -22.0031 0.8749 0.1648 0.4830
-5.0018 3.0041 27.0075 -0.8450 0.3030 -0.4200
17.9882 -19.0155 -10.9975 0.7201 0.6226 0.3616
15.0032 21.0068 10.0022 0.0898 -0.0249 -0.9883
18.0048 19.0041 -10.0036 0.6990 -0.2688 -0.6706
-18.0046 -20.0048 6.0024 -0.5915 0.2223 0.7609
-15.0039 -11.0004 20.0060 -0.8958 0.3138 0.2442
-13.9865 14.0105 -19.0109 0.1816 -0.9507 0.1774
17.9907 -1.0049 21.0100 -0.1386 0.7553 -0.6283
6.0109 27.0120 -4.0049 0.2541 -0.5957 -0.7657
12.9846 -22.0146 11.0094 0.0089 0.9811 0.1815
